data_7208242
loop_
_publ_author_name
'Wan, Wang'
'Zhu, Zhi-Biao'
'Huo, Li-Hua'
'Deng, Zhao-Peng'
'Zhao, Hui'
'Gao, Shan'

_publ_section_title
;
 Syntheses, structures and luminescent properties of lithium(i)-sulfonate
 complexes constructed from ortho-hydroxyl arenedisulfonic acids:
 structural evolution tuned by the pH, coordination geometry and modes
;
_journal_issue 16
_journal_name_full CrystEngComm
_journal_page_first 5274
_journal_paper_doi 10.1039/c2ce25292a
_journal_volume 14
_journal_year 2012
_chemical_formula_moiety 'C3 H4 Li O5 S'
_chemical_formula_sum 'C3 H4 Li O5 S'
_chemical_formula_weight 159.06
_chemical_name_systematic
;
?
;
_space_group_IT_number 2
_symmetry_cell_setting triclinic
_symmetry_space_group_name_Hall '-P 1'
_symmetry_space_group_name_H-M 'P -1'
_atom_sites_solution_hydrogens geom
_atom_sites_solution_primary direct
_atom_sites_solution_secondary difmap
_audit_creation_method SHELXL-97
_cell_angle_alpha 92.21(3)
_cell_angle_beta 93.66(3)
_cell_angle_gamma 101.87(3)
_cell_formula_units_Z 2
_cell_length_a 4.8192(10)
_cell_length_b 7.1534(14)
_cell_length_c 8.3947(17)
_cell_measurement_reflns_used 2050
_cell_measurement_temperature 295(2)
_cell_measurement_theta_max 27.47
_cell_measurement_theta_min 3.70
_cell_volume 282.23(10)
_computing_structure_refinement 'SHELXL-97 (Sheldrick, 1997)'
_computing_structure_solution 'SHELXS-97 (Sheldrick, 1990)'
_diffrn_ambient_temperature 295(2)
_diffrn_detector_area_resol_mean 10.000
_diffrn_measured_fraction_theta_full 0.991
_diffrn_measured_fraction_theta_max 0.991
_diffrn_measurement_device_type 'Rigaku RAXIS-RAPID'
_diffrn_measurement_method \w
_diffrn_radiation_monochromator graphite
_diffrn_radiation_source 'fine-focus sealed tube'
_diffrn_radiation_type MoK\a
_diffrn_radiation_wavelength 0.71073
_diffrn_reflns_av_R_equivalents 0.0411
_diffrn_reflns_av_sigmaI/netI 0.0505
_diffrn_reflns_limit_h_max 6
_diffrn_reflns_limit_h_min -6
_diffrn_reflns_limit_k_max 9
_diffrn_reflns_limit_k_min -9
_diffrn_reflns_limit_l_max 10
_diffrn_reflns_limit_l_min -10
_diffrn_reflns_number 2781
_diffrn_reflns_theta_full 27.48
_diffrn_reflns_theta_max 27.48
_diffrn_reflns_theta_min 3.70
_diffrn_standards_decay_% 0
_diffrn_standards_interval_count 0
_diffrn_standards_interval_time 0
_diffrn_standards_number 0
_exptl_absorpt_coefficient_mu 0.520
_exptl_absorpt_correction_T_max 0.9402
_exptl_absorpt_correction_T_min 0.9077
_exptl_absorpt_correction_type multi-scan
_exptl_absorpt_process_details 'ABSCOR (Higashi, 1995)'
_exptl_crystal_colour colorless
_exptl_crystal_density_diffrn 1.872
_exptl_crystal_density_method 'not measured'
_exptl_crystal_description prism
_exptl_crystal_F_000 162
_exptl_crystal_size_max 0.19
_exptl_crystal_size_mid 0.14
_exptl_crystal_size_min 0.12
_refine_diff_density_max 0.734
_refine_diff_density_min -0.403
_refine_diff_density_rms 0.109
_refine_ls_extinction_method none
_refine_ls_goodness_of_fit_ref 1.031
_refine_ls_hydrogen_treatment mixed
_refine_ls_matrix_type full
_refine_ls_number_parameters 100
_refine_ls_number_reflns 1281
_refine_ls_number_restraints 4
_refine_ls_restrained_S_all 1.029
_refine_ls_R_factor_all 0.0507
_refine_ls_R_factor_gt 0.0451
_refine_ls_shift/su_max 0.000
_refine_ls_shift/su_mean 0.000
_refine_ls_structure_factor_coef Fsqd
_refine_ls_weighting_details 'calc w=1/[\s^2^(Fo^2^)+(0.0658P)^2^+0.3403P] where P=(Fo^2^+2Fc^2^)/3'
_refine_ls_weighting_scheme calc
_refine_ls_wR_factor_gt 0.1095
_refine_ls_wR_factor_ref 0.1252
_reflns_number_gt 1133
_reflns_number_total 1281
_reflns_threshold_expression >2sigma(I)
_cod_data_source_file c2ce25292a.txt
_cod_data_source_block z
_cod_original_sg_symbol_Hall '-P 1 '
_cod_original_sg_symbol_H-M 'P -1 '
_cod_database_code 7208242

loop_
_symmetry_equiv_pos_as_xyz
'x, y, z'
'-x, -y, -z'

loop_
_atom_site_label
_atom_site_type_symbol
_atom_site_fract_x
_atom_site_fract_y
_atom_site_fract_z
_atom_site_U_iso_or_equiv
_atom_site_adp_type
_atom_site_occupancy
_atom_site_symmetry_multiplicity
_atom_site_calc_flag
_atom_site_refinement_flags
Li1 Li 0.1807(10) 0.3528(7) 0.9772(6) 0.0296(10) Uani 1 1 d .
S1 S 0.31793(12) 0.73023(8) 0.78786(7) 0.0193(2) Uani 1 1 d .
O1 O 0.1033(4) 0.5958(3) 0.8643(2) 0.0248(4) Uani 1 1 d .
O1W O -0.0926(4) 0.1421(3) 0.8468(2) 0.0266(4) Uani 1 1 d D
H1W1 H -0.213(5) 0.048(3) 0.877(4) 0.040 Uiso 1 1 d D
H1W2 H 0.017(6) 0.101(4) 0.785(3) 0.040 Uiso 1 1 d D
O2 O 0.5738(4) 0.7904(3) 0.8963(2) 0.0245(4) Uani 1 1 d .
O3 O 0.2173(4) 0.8884(3) 0.7211(2) 0.0293(5) Uani 1 1 d .
O4 O 0.5091(4) 0.3671(3) 0.8046(2) 0.0252(4) Uani 1 1 d D
H4O H 0.621(6) 0.290(4) 0.805(4) 0.038 Uiso 1 1 d D
C1 C 0.5074(5) 0.4302(4) 0.6528(3) 0.0195(5) Uani 1 1 d .
C2 C 0.4159(5) 0.5996(4) 0.6251(3) 0.0195(5) Uani 1 1 d .
C3 C 0.4077(5) 0.6693(4) 0.4740(3) 0.0219(5) Uani 1 1 d .
H3 H 0.3456 0.7823 0.4574 0.026 Uiso 1 1 calc R

loop_
_atom_site_aniso_label
_atom_site_aniso_U_11
_atom_site_aniso_U_22
_atom_site_aniso_U_33
_atom_site_aniso_U_23
_atom_site_aniso_U_13
_atom_site_aniso_U_12
Li1 0.029(2) 0.028(2) 0.032(2) 0.0013(19) 0.005(2) 0.0069(19)
S1 0.0237(4) 0.0175(3) 0.0178(3) -0.0006(2) 0.0054(2) 0.0060(2)
O1 0.0249(9) 0.0247(9) 0.0251(9) -0.0003(7) 0.0090(7) 0.0037(7)
O1W 0.0271(10) 0.0197(9) 0.0336(11) 0.0001(8) 0.0071(8) 0.0052(8)
O2 0.0270(10) 0.0217(9) 0.0231(9) -0.0005(7) 0.0000(8) 0.0019(7)
O3 0.0415(11) 0.0261(10) 0.0258(10) 0.0031(8) 0.0090(8) 0.0177(9)
O4 0.0333(10) 0.0282(10) 0.0186(9) 0.0064(7) 0.0082(8) 0.0143(8)
C1 0.0212(11) 0.0212(12) 0.0178(11) 0.0038(9) 0.0037(9) 0.0071(9)
C2 0.0217(11) 0.0198(12) 0.0178(11) -0.0013(9) 0.0055(9) 0.0054(9)
C3 0.0257(12) 0.0216(12) 0.0214(12) 0.0029(9) 0.0056(10) 0.0106(10)

loop_
_atom_type_symbol
_atom_type_description
_atom_type_scat_dispersion_real
_atom_type_scat_dispersion_imag
_atom_type_scat_source
C C 0.0033 0.0016 'International Tables Vol C Tables 4.2.6.8 and 6.1.1.4'
H H 0.0000 0.0000 'International Tables Vol C Tables 4.2.6.8 and 6.1.1.4'
Li Li -0.0003 0.0001 'International Tables Vol C Tables 4.2.6.8 and 6.1.1.4'
O O 0.0106 0.0060 'International Tables Vol C Tables 4.2.6.8 and 6.1.1.4'
S S 0.1246 0.1234 'International Tables Vol C Tables 4.2.6.8 and 6.1.1.4'

loop_
_geom_angle_atom_site_label_1
_geom_angle_atom_site_label_2
_geom_angle_atom_site_label_3
_geom_angle
_geom_angle_site_symmetry_1
_geom_angle_site_symmetry_3
O2 Li1 O1W 102.8(2) 2_667 .
O2 Li1 O1 103.2(2) 2_667 2_567
O1W Li1 O1 95.9(2) . 2_567
O2 Li1 O1 153.0(3) 2_667 .
O1W Li1 O1 101.2(2) . .
O1 Li1 O1 86.27(19) 2_567 .
O2 Li1 O4 83.76(18) 2_667 .
O1W Li1 O4 92.9(2) . .
O1 Li1 O4 167.3(3) 2_567 .
O1 Li1 O4 82.99(19) . .
O2 Li1 Li1 140.6(3) 2_667 2_567
O1W Li1 Li1 101.8(3) . 2_567
O1 Li1 Li1 43.84(14) 2_567 2_567
O1 Li1 Li1 42.44(13) . 2_567
O4 Li1 Li1 125.1(3) . 2_567
O2 Li1 Li1 75.1(2) 2_667 2_667
O1W Li1 Li1 148.6(3) . 2_667
O1 Li1 Li1 115.2(3) 2_567 2_667
O1 Li1 Li1 78.0(2) . 2_667
O4 Li1 Li1 55.76(15) . 2_667
Li1 Li1 Li1 98.3(3) 2_567 2_667
O3 S1 O1 114.41(12) . .
O3 S1 O2 113.03(12) . .
O1 S1 O2 110.17(11) . .
O3 S1 C2 106.20(11) . .
O1 S1 C2 105.94(12) . .
O2 S1 C2 106.44(12) . .
S1 O1 Li1 129.74(18) . 2_567
S1 O1 Li1 124.24(17) . .
Li1 O1 Li1 93.73(19) 2_567 .
Li1 O1W H1W1 130(2) . .
Li1 O1W H1W2 102(2) . .
H1W1 O1W H1W2 109.2(17) . .
S1 O2 Li1 133.27(19) . 2_667
C1 O4 Li1 128.8(2) . .
C1 O4 H4O 105(2) . .
Li1 O4 H4O 122(2) . .
O4 C1 C3 122.1(2) . 2_666
O4 C1 C2 118.7(2) . .
C3 C1 C2 119.2(2) 2_666 .
C3 C2 C1 121.2(2) . .
C3 C2 S1 119.60(19) . .
C1 C2 S1 119.18(19) . .
C2 C3 C1 119.6(2) . 2_666
C2 C3 H3 120.2 . .
C1 C3 H3 120.2 2_666 .

loop_
_geom_bond_atom_site_label_1
_geom_bond_atom_site_label_2
_geom_bond_distance
_geom_bond_site_symmetry_2
Li1 O2 2.000(5) 2_667
Li1 O1W 2.019(5) .
Li1 O1 2.045(5) 2_567
Li1 O1 2.099(5) .
Li1 O4 2.203(5) .
Li1 Li1 3.024(9) 2_567
Li1 Li1 3.343(10) 2_667
S1 O3 1.4383(19) .
S1 O1 1.4593(19) .
S1 O2 1.464(2) .
S1 C2 1.769(2) .
O1 Li1 2.045(5) 2_567
O1W H1W1 0.85(3) .
O1W H1W2 0.85(3) .
O2 Li1 2.000(5) 2_667
O4 C1 1.368(3) .
O4 H4O 0.85(3) .
C1 C3 1.387(3) 2_666
C1 C2 1.394(3) .
C2 C3 1.382(3) .
C3 C1 1.387(3) 2_666
C3 H3 0.9300 .

loop_
_geom_hbond_atom_site_label_D
_geom_hbond_atom_site_label_H
_geom_hbond_atom_site_label_A
_geom_hbond_distance_DH
_geom_hbond_distance_HA
_geom_hbond_distance_DA
_geom_hbond_angle_DHA
_geom_hbond_site_symmetry_A
O1W H1W1 O2 0.85(3) 1.94(3) 2.755(3) 161(3) 1_445
O1W H1W2 O3 0.85(3) 2.03(2) 2.794(3) 149(3) 1_545
O4 H4O O1W 0.85(3) 1.93(3) 2.762(3) 168(4) 1_655

loop_
_geom_torsion_atom_site_label_1
_geom_torsion_atom_site_label_2
_geom_torsion_atom_site_label_3
_geom_torsion_atom_site_label_4
_geom_torsion
_geom_torsion_site_symmetry_1
_geom_torsion_site_symmetry_4
O3 S1 O1 Li1 -46.9(3) . 2_567
O2 S1 O1 Li1 81.8(2) . 2_567
C2 S1 O1 Li1 -163.5(2) . 2_567
O3 S1 O1 Li1 -178.8(2) . .
O2 S1 O1 Li1 -50.2(2) . .
C2 S1 O1 Li1 64.6(2) . .
O2 Li1 O1 S1 33.0(7) 2_667 .
O1W Li1 O1 S1 -119.71(19) . .
O1 Li1 O1 S1 145.01(19) 2_567 .
O4 Li1 O1 S1 -28.1(2) . .
Li1 Li1 O1 S1 145.01(19) 2_567 .
Li1 Li1 O1 S1 28.3(3) 2_667 .
O2 Li1 O1 Li1 -112.0(6) 2_667 2_567
O1W Li1 O1 Li1 95.3(2) . 2_567
O1 Li1 O1 Li1 0.0 2_567 2_567
O4 Li1 O1 Li1 -173.1(3) . 2_567
Li1 Li1 O1 Li1 -116.7(2) 2_667 2_567
O3 S1 O2 Li1 -178.9(2) . 2_667
O1 S1 O2 Li1 51.8(3) . 2_667
C2 S1 O2 Li1 -62.7(3) . 2_667
O2 Li1 O4 C1 171.6(2) 2_667 .
O1W Li1 O4 C1 69.0(3) . .
O1 Li1 O4 C1 -64.7(13) 2_567 .
O1 Li1 O4 C1 -32.0(3) . .
Li1 Li1 O4 C1 -37.6(5) 2_567 .
Li1 Li1 O4 C1 -112.2(2) 2_667 .
Li1 O4 C1 C3 -135.2(3) . 2_666
Li1 O4 C1 C2 44.5(4) . .
O4 C1 C2 C3 -179.5(2) . .
C3 C1 C2 C3 0.2(4) 2_666 .
O4 C1 C2 S1 2.2(3) . .
C3 C1 C2 S1 -178.1(2) 2_666 .
O3 S1 C2 C3 5.3(2) . .
O1 S1 C2 C3 127.3(2) . .
O2 S1 C2 C3 -115.4(2) . .
O3 S1 C2 C1 -176.4(2) . .
O1 S1 C2 C1 -54.4(2) . .
O2 S1 C2 C1 62.9(2) . .
C1 C2 C3 C1 -0.2(4) . 2_666
S1 C2 C3 C1 178.1(2) . 2_666
